data_9007998
loop_
_publ_author_name
'Kouass, S.'
'Boughzala, H.'

_publ_section_title
;
 NASICON-type Li2.5K0.16Na0.34Cr2(PO4)3
;
_journal_name_full 'Acta Crystallographica, Section E'
_journal_page_first i231
_journal_page_last i233
_journal_paper_doi 10.1107/S1600536805022269
_journal_volume 61
_journal_year 2005
_chemical_compound_source Synthetic
_chemical_formula_structural Li2.5K0.16Na0.34Cr2(PO4)3
_chemical_formula_sum 'Cr4 K0.31 Li4.998 Na0.69 O24 P6'
_space_group_IT_number 148
_symmetry_space_group_name_Hall '-R 3'
_symmetry_space_group_name_H-M 'R -3 :H'
_cell_angle_alpha 90
_cell_angle_beta 90
_cell_angle_gamma 120
_cell_length_a 8.300
_cell_length_b 8.300
_cell_length_c 22.469
_cell_formula_units_Z 3
_cell_volume 1340.512
_database_code_amcsd 0010459
_exptl_crystal_density_diffrn 3.123
_cod_original_cell_volume 1340.511
_cod_original_sg_symbol_H-M 'R -3'
_cod_original_formula_sum 'Li4.998 (K.31 Na.69) Cr4 P6 O24'
_cod_database_code 9007998
_amcsd_formula_title Li2.5K0.16Na0.34Cr2(PO4)3

loop_
_space_group_symop_operation_xyz
x,y,z
2/3+x,1/3+y,1/3+z
1/3+x,2/3+y,2/3+z
y,-x+y,-z
2/3+y,1/3-x+y,1/3-z
1/3+y,2/3-x+y,2/3-z
-x+y,-x,z
2/3-x+y,1/3-x,1/3+z
1/3-x+y,2/3-x,2/3+z
-x,-y,-z
2/3-x,1/3-y,1/3-z
1/3-x,2/3-y,2/3-z
-y,x-y,z
2/3-y,1/3+x-y,1/3+z
1/3-y,2/3+x-y,2/3+z
x-y,x,-z
2/3+x-y,1/3+x,1/3-z
1/3+x-y,2/3+x,2/3-z

loop_
_atom_site_aniso_label
_atom_site_aniso_U_11
_atom_site_aniso_U_22
_atom_site_aniso_U_33
_atom_site_aniso_U_12
_atom_site_aniso_U_13
_atom_site_aniso_U_23
K 0.05720 0.05720 0.00750 0.02860 0.00000 0.00000
Na 0.05720 0.05720 0.00750 0.02860 0.00000 0.00000
Cr1 0.00710 0.00710 0.00690 0.00354 0.00000 0.00000
Cr2 0.00660 0.00660 0.00860 0.00328 0.00000 0.00000
P 0.00610 0.00530 0.00760 0.00270 -0.00170 -0.00110
O1 0.02260 0.01720 0.01530 0.01280 -0.00480 -0.00810
O2 0.01180 0.01350 0.01270 0.00930 -0.00410 -0.00300
O3 0.00650 0.00750 0.01670 0.00160 -0.00150 -0.00320
O4 0.01030 0.01460 0.01900 0.00650 0.00170 0.00780

loop_
_atom_site_label
_atom_site_fract_x
_atom_site_fract_y
_atom_site_fract_z
_atom_site_occupancy
_atom_site_U_iso_or_equiv
Li1 0.30530 0.35340 0.11600 0.50400 0.00600
Li2 0.23600 0.56500 0.16780 0.32900 0.01200
K 0.00000 0.00000 0.00000 0.31000 0.04060
Na 0.00000 0.00000 0.00000 0.69000 0.04060
Cr1 0.66667 0.33333 -0.02212 1.00000 0.00700
Cr2 0.66667 0.33333 0.18177 1.00000 0.00730
P 0.66663 0.62046 0.08315 1.00000 0.00640
O1 0.67590 0.53350 0.02513 1.00000 0.01710
O2 0.53680 0.70280 0.07835 1.00000 0.01140
O3 0.86490 0.77700 0.09910 1.00000 0.01110
O4 0.58110 0.47650 0.13478 1.00000 0.01450

loop_
_cod_related_entry_id
_cod_related_entry_database
_cod_related_entry_code
1 AMCSD 0010459
